data_4126602
loop_
_publ_author_name
'Guan, Liangyu'
'Holl, Maxwell Gargiulo'
'Pitts, Cody Ross'
'Struble, Mark D.'
'Siegler, Maxime A.'
'Lectka, Thomas'

_publ_section_title
;
 Through-Space Activation Can Override Substituent Effects in
 Electrophilic Aromatic Substitution.
;
_journal_name_full 'Journal of the American Chemical Society'
_journal_paper_doi 10.1021/jacs.7b09792
_journal_year 2017
_chemical_formula_moiety 'C23 H18 O4'
_chemical_formula_sum 'C23 H18 O4'
_chemical_formula_weight 358.37
_space_group_crystal_system monoclinic
_space_group_IT_number 14
_space_group_name_Hall '-P 2ybc'
_space_group_name_H-M_alt 'P 1 21/c 1'
_symmetry_space_group_name_Hall '-P 2ybc'
_symmetry_space_group_name_H-M 'P 1 21/c 1'
_atom_sites_solution_hydrogens mixed
_atom_sites_solution_primary direct
_atom_sites_solution_secondary difmap
_audit_creation_method SHELXL-2014/7
_cell_angle_alpha 90
_cell_angle_beta 92.606(3)
_cell_angle_gamma 90
_cell_formula_units_Z 8
_cell_length_a 14.9116(5)
_cell_length_b 10.7633(4)
_cell_length_c 21.0691(7)
_cell_measurement_reflns_used 9186
_cell_measurement_temperature 250(2)
_cell_measurement_theta_max 27.67
_cell_measurement_theta_min 2.41
_cell_volume 3378.1(2)
_computing_cell_refinement
;
CrysAlisPro, Agilent Technologies,
Version 1.171.36.32 (release 02-08-2013 CrysAlis171 .NET)
(compiled Aug  2 2013,16:46:58)
;
_computing_data_collection
;
CrysAlisPro, Agilent Technologies,
Version 1.171.36.32 (release 02-08-2013 CrysAlis171 .NET)
(compiled Aug  2 2013,16:46:58)
;
_computing_data_reduction
;
CrysAlisPro, Agilent Technologies,
Version 1.171.36.32 (release 02-08-2013 CrysAlis171 .NET)
(compiled Aug  2 2013,16:46:58)
;
_computing_molecular_graphics 'SHELXTL v6.10 (Sheldrick, 2008)'
_computing_publication_material 'SHELXTL v6.10 (Sheldrick, 2008)'
_computing_structure_refinement 'SHELXL-2014/7 (Sheldrick, 2015)'
_computing_structure_solution 'SHELXS-2014/7 (Sheldrick, 2015)'
_diffrn_ambient_temperature 250(2)
_diffrn_measured_fraction_theta_full 0.999
_diffrn_measured_fraction_theta_max 0.999
_diffrn_measurement_device_type 'SuperNova, Dual, Cu at zero, Atlas'
_diffrn_measurement_method '\w scans'
_diffrn_radiation_monochromator mirror
_diffrn_radiation_source 'SuperNova (Mo) X-ray Source'
_diffrn_radiation_type MoK\a
_diffrn_radiation_wavelength 0.71073
_diffrn_reflns_av_R_equivalents 0.0280
_diffrn_reflns_av_unetI/netI 0.0290
_diffrn_reflns_Laue_measured_fraction_full 0.999
_diffrn_reflns_Laue_measured_fraction_max 0.999
_diffrn_reflns_limit_h_max 19
_diffrn_reflns_limit_h_min -18
_diffrn_reflns_limit_k_max 13
_diffrn_reflns_limit_k_min -13
_diffrn_reflns_limit_l_max 26
_diffrn_reflns_limit_l_min -27
_diffrn_reflns_number 26536
_diffrn_reflns_point_group_measured_fraction_full 0.999
_diffrn_reflns_point_group_measured_fraction_max 0.999
_diffrn_reflns_theta_full 25.242
_diffrn_reflns_theta_max 27.498
_diffrn_reflns_theta_min 1.935
_exptl_absorpt_coefficient_mu 0.096
_exptl_absorpt_correction_T_max 1.000
_exptl_absorpt_correction_T_min 0.417
_exptl_absorpt_correction_type gaussian
_exptl_absorpt_process_details
;
CrysAlisPro, Agilent Technologies,
Version 1.171.36.32 (release 02-08-2013 CrysAlis171 .NET)
(compiled Aug  2 2013,16:46:58)
Numerical absorption correction based on gaussian integration over
            a multifaceted crystal model
;
_exptl_crystal_colour colorless
_exptl_crystal_density_diffrn 1.409
_exptl_crystal_description block
_exptl_crystal_F_000 1504
_exptl_crystal_size_max 0.55
_exptl_crystal_size_mid 0.37
_exptl_crystal_size_min 0.33
_refine_diff_density_max 0.296
_refine_diff_density_min -0.252
_refine_diff_density_rms 0.042
_refine_ls_extinction_method none
_refine_ls_goodness_of_fit_ref 1.031
_refine_ls_hydrogen_treatment mixed
_refine_ls_matrix_type full
_refine_ls_number_parameters 501
_refine_ls_number_reflns 7740
_refine_ls_number_restraints 4
_refine_ls_restrained_S_all 1.031
_refine_ls_R_factor_all 0.0611
_refine_ls_R_factor_gt 0.0456
_refine_ls_shift/su_max 0.000
_refine_ls_shift/su_mean 0.000
_refine_ls_structure_factor_coef Fsqd
_refine_ls_weighting_details 'w=1/[\s^2^(Fo^2^)+(0.0521P)^2^+1.2374P] where P=(Fo^2^+2Fc^2^)/3'
_refine_ls_weighting_scheme calc
_refine_ls_wR_factor_gt 0.1104
_refine_ls_wR_factor_ref 0.1207
_reflns_Friedel_coverage 0.000
_reflns_number_gt 6087
_reflns_number_total 7740
_reflns_threshold_expression 'I > 2\s(I)'
_cod_data_source_file ja7b09792_si_002.cif
_cod_data_source_block 1
_cod_database_code 4126602
_shelx_shelxl_version_number 2014/7
_shelx_space_group_comment
;
The symmetry employed for this shelxl refinement is uniquely defined
by the following loop, which should always be used as a source of
symmetry information in preference to the above space-group names.
They are only intended as comments.
;

loop_
_space_group_symop_operation_xyz
'x, y, z'
'-x, y+1/2, -z+1/2'
'-x, -y, -z'
'x, -y-1/2, z-1/2'

loop_
_atom_site_label
_atom_site_type_symbol
_atom_site_fract_x
_atom_site_fract_y
_atom_site_fract_z
_atom_site_U_iso_or_equiv
_atom_site_adp_type
_atom_site_occupancy
_atom_site_site_symmetry_order
_atom_site_calc_flag
_atom_site_refinement_flags_posn
_atom_site_refinement_flags_adp
_atom_site_refinement_flags_occupancy
_atom_site_disorder_assembly
_atom_site_disorder_group
C1A C 0.47270(11) 0.48257(15) 0.10059(7) 0.0333(3) Uani 1 1 d . . . . .
H1A H 0.4940 0.5692 0.1059 0.040 Uiso 1 1 calc R U . . .
C2A C 0.48011(10) 0.42055(14) 0.16608(7) 0.0301(3) Uani 1 1 d . . . . .
H2A H 0.5421 0.4012 0.1818 0.036 Uiso 1 1 calc R U . . .
C3A C 0.43326(12) 0.52481(16) 0.20297(8) 0.0401(4) Uani 1 1 d . . . . .
H3A1 H 0.4755 0.5917 0.2146 0.048 Uiso 1 1 calc R U . . .
H3A2 H 0.4076 0.4922 0.2416 0.048 Uiso 1 1 calc R U . . .
C4A C 0.35789(13) 0.57185(16) 0.15481(9) 0.0438(4) Uani 1 1 d . . . . .
H4A1 H 0.2984 0.5627 0.1722 0.053 Uiso 1 1 calc R U . . .
H4A2 H 0.3672 0.6591 0.1435 0.053 Uiso 1 1 calc R U . . .
C5A C 0.36843(11) 0.48597(15) 0.09695(8) 0.0346(4) Uani 1 1 d . . . . .
H5A H 0.3411 0.5177 0.0564 0.042 Uiso 1 1 calc R U . . .
C6A C 0.33794(10) 0.35303(14) 0.11574(7) 0.0270(3) Uani 1 1 d . . . . .
C7A C 0.31538(10) 0.25296(15) 0.06327(7) 0.0317(3) Uani 1 1 d . . . . .
H7A H 0.2646 0.2788 0.0343 0.038 Uiso 1 1 calc R U . . .
C8A C 0.29438(10) 0.13524(15) 0.09955(7) 0.0326(3) Uani 1 1 d . . . . .
C9A C 0.21463(12) 0.06989(18) 0.09575(10) 0.0479(5) Uani 1 1 d . . . . .
H9A H 0.1663 0.0977 0.0693 0.058 Uiso 1 1 calc R U . . .
C10A C 0.20700(14) -0.03735(19) 0.13160(11) 0.0579(6) Uani 1 1 d . . . . .
H10A H 0.1531 -0.0828 0.1291 0.069 Uiso 1 1 calc R U . . .
C11A C 0.27732(15) -0.07811(18) 0.17079(10) 0.0544(6) Uani 1 1 d . . . . .
H11A H 0.2710 -0.1509 0.1948 0.065 Uiso 1 1 calc R U . . .
C12A C 0.35794(13) -0.01202(15) 0.17509(8) 0.0398(4) Uani 1 1 d . . . . .
H12A H 0.4058 -0.0394 0.2021 0.048 Uiso 1 1 calc R U . . .
C13A C 0.36638(10) 0.09421(14) 0.13906(7) 0.0289(3) Uani 1 1 d . . . . .
C14A C 0.44892(9) 0.17671(14) 0.13686(7) 0.0255(3) Uani 1 1 d . . . . .
H14A H 0.4999 0.1441 0.1636 0.031 Uiso 1 1 calc R U . . .
C15A C 0.41604(9) 0.30671(13) 0.16046(6) 0.0237(3) Uani 1 1 d . . . . .
C16A C 0.25802(10) 0.35619(16) 0.15772(8) 0.0345(4) Uani 1 1 d . . . . .
C17A C 0.37363(10) 0.28743(14) 0.22359(7) 0.0281(3) Uani 1 1 d . . . . .
C18A C 0.39800(11) 0.22218(14) 0.02768(7) 0.0298(3) Uani 1 1 d . . . . .
C19A C 0.40543(13) 0.22470(16) -0.03760(7) 0.0389(4) Uani 1 1 d . . . . .
H19A H 0.3573 0.2526 -0.0643 0.047 Uiso 1 1 calc R U . . .
C20A C 0.48503(14) 0.18542(16) -0.06321(8) 0.0439(4) Uani 1 1 d . . . . .
H20A H 0.4907 0.1869 -0.1075 0.053 Uiso 1 1 calc R U . . .
C21A C 0.55555(12) 0.14452(16) -0.02433(8) 0.0411(4) Uani 1 1 d . . . . .
H21A H 0.6090 0.1185 -0.0422 0.049 Uiso 1 1 calc R U . . .
C22A C 0.54837(11) 0.14137(15) 0.04111(7) 0.0333(3) Uani 1 1 d . . . . .
H22A H 0.5965 0.1126 0.0675 0.040 Uiso 1 1 calc R U . . .
C23A C 0.46964(10) 0.18094(13) 0.06720(7) 0.0266(3) Uani 1 1 d . . . . .
O1A O 0.52139(9) 0.42871(13) 0.05232(6) 0.0407(3) Uani 1 1 d D . . . .
H1A1 H 0.497(3) 0.459(4) 0.0192(12) 0.061 Uiso 0.55(3) 1 d D U P A 1
H1A2 H 0.514(3) 0.3528(14) 0.044(2) 0.061 Uiso 0.45(3) 1 d D U P A 2
O2A O 0.18202(8) 0.38305(14) 0.14486(6) 0.0518(3) Uani 1 1 d . . . . .
O3A O 0.28358(7) 0.31971(11) 0.21943(5) 0.0361(3) Uani 1 1 d . . . . .
O4A O 0.40753(8) 0.25408(11) 0.27293(5) 0.0386(3) Uani 1 1 d . . . . .
C1B C 0.89469(11) 0.00979(16) 0.07243(7) 0.0354(4) Uani 1 1 d . . . . .
H1B H 0.8992 -0.0818 0.0700 0.042 Uiso 1 1 calc R U . . .
C2B C 0.79888(10) 0.04126(15) 0.09123(7) 0.0325(3) Uani 1 1 d . . . . .
H2B H 0.7519 0.0290 0.0571 0.039 Uiso 1 1 calc R U . . .
C3B C 0.79498(12) -0.05073(17) 0.14718(9) 0.0430(4) Uani 1 1 d . . . . .
H3B1 H 0.7807 -0.1349 0.1321 0.052 Uiso 1 1 calc R U . . .
H3B2 H 0.7501 -0.0249 0.1771 0.052 Uiso 1 1 calc R U . . .
C4B C 0.89181(13) -0.04449(17) 0.17862(9) 0.0442(4) Uani 1 1 d . . . . .
H4B1 H 0.8907 -0.0157 0.2227 0.053 Uiso 1 1 calc R U . . .
H4B2 H 0.9212 -0.1259 0.1778 0.053 Uiso 1 1 calc R U . . .
C5B C 0.93994(11) 0.05039(15) 0.13673(8) 0.0344(4) Uani 1 1 d . . . . .
H5B H 1.0063 0.0449 0.1390 0.041 Uiso 1 1 calc R U . . .
C6B C 0.90158(9) 0.18205(14) 0.14933(7) 0.0254(3) Uani 1 1 d . . . . .
C7B C 0.94961(9) 0.30321(14) 0.12700(7) 0.0273(3) Uani 1 1 d . . . . .
H7B H 1.0111 0.3114 0.1463 0.033 Uiso 1 1 calc R U . . .
C8B C 0.88853(10) 0.40841(14) 0.14654(7) 0.0280(3) Uani 1 1 d . . . . .
C9B C 0.91052(12) 0.50389(16) 0.18815(7) 0.0366(4) Uani 1 1 d . . . . .
H9B H 0.9680 0.5074 0.2083 0.044 Uiso 1 1 calc R U . . .
C10B C 0.84740(13) 0.59450(17) 0.20007(8) 0.0446(4) Uani 1 1 d . . . . .
H10B H 0.8623 0.6596 0.2284 0.054 Uiso 1 1 calc R U . . .
C11B C 0.76316(13) 0.58967(17) 0.17078(9) 0.0450(4) Uani 1 1 d . . . . .
H11B H 0.7211 0.6521 0.1788 0.054 Uiso 1 1 calc R U . . .
C12B C 0.73964(12) 0.49331(16) 0.12934(8) 0.0377(4) Uani 1 1 d . . . . .
H12B H 0.6818 0.4898 0.1097 0.045 Uiso 1 1 calc R U . . .
C13B C 0.80231(10) 0.40299(14) 0.11747(7) 0.0284(3) Uani 1 1 d . . . . .
C14B C 0.78865(10) 0.29121(14) 0.07381(7) 0.0283(3) Uani 1 1 d . . . . .
H14B H 0.7281 0.2901 0.0525 0.034 Uiso 1 1 calc R U . . .
C15B C 0.80524(9) 0.17596(14) 0.11843(7) 0.0257(3) Uani 1 1 d . . . . .
C16B C 0.88740(11) 0.19987(15) 0.21950(7) 0.0318(3) Uani 1 1 d . . . . .
C17B C 0.74534(11) 0.19095(15) 0.17441(8) 0.0331(3) Uani 1 1 d . . . . .
C18B C 0.94833(10) 0.30940(14) 0.05550(7) 0.0297(3) Uani 1 1 d . . . . .
C19B C 1.02243(12) 0.32761(16) 0.01923(8) 0.0400(4) Uani 1 1 d . . . . .
H19B H 1.0803 0.3326 0.0387 0.048 Uiso 1 1 calc R U . . .
C20B C 1.01001(15) 0.33833(18) -0.04610(9) 0.0506(5) Uani 1 1 d . . . . .
H20B H 1.0598 0.3504 -0.0712 0.061 Uiso 1 1 calc R U . . .
C21B C 0.92483(16) 0.33142(18) -0.07448(8) 0.0538(5) Uani 1 1 d . . . . .
H21B H 0.9173 0.3386 -0.1189 0.065 Uiso 1 1 calc R U . . .
C22B C 0.85006(14) 0.31391(16) -0.03836(8) 0.0422(4) Uani 1 1 d . . . . .
H22B H 0.7922 0.3097 -0.0580 0.051 Uiso 1 1 calc R U . . .
C23B C 0.86217(11) 0.30275(14) 0.02695(7) 0.0305(3) Uani 1 1 d . . . . .
O1B O 0.92330(10) 0.05789(13) 0.01496(6) 0.0454(3) Uani 1 1 d D . . . .
H1B1 H 0.9778(11) 0.038(4) 0.015(2) 0.068 Uiso 0.52(3) 1 d D U P B 1
H1B2 H 0.920(3) 0.1349(12) 0.008(2) 0.068 Uiso 0.48(3) 1 d D U P B 2
O2B O 0.94115(9) 0.21490(12) 0.26219(5) 0.0449(3) Uani 1 1 d . . . . .
O3B O 0.79654(8) 0.19763(11) 0.23088(5) 0.0374(3) Uani 1 1 d . . . . .
O4B O 0.66572(8) 0.19660(13) 0.17534(6) 0.0486(3) Uani 1 1 d . . . . .

loop_
_atom_site_aniso_label
_atom_site_aniso_U_11
_atom_site_aniso_U_22
_atom_site_aniso_U_33
_atom_site_aniso_U_23
_atom_site_aniso_U_13
_atom_site_aniso_U_12
C1A 0.0414(9) 0.0260(8) 0.0331(8) 0.0021(6) 0.0065(7) -0.0060(7)
C2A 0.0306(8) 0.0310(8) 0.0287(8) -0.0015(6) 0.0015(6) -0.0085(6)
C3A 0.0502(10) 0.0324(9) 0.0382(9) -0.0085(7) 0.0074(7) -0.0114(8)
C4A 0.0525(11) 0.0282(9) 0.0513(11) -0.0044(7) 0.0089(8) 0.0017(8)
C5A 0.0421(9) 0.0254(8) 0.0363(8) 0.0046(6) 0.0007(7) 0.0040(7)
C6A 0.0261(7) 0.0276(8) 0.0272(7) -0.0005(6) -0.0010(5) 0.0022(6)
C7A 0.0301(8) 0.0342(9) 0.0299(8) -0.0030(6) -0.0077(6) 0.0015(6)
C8A 0.0304(8) 0.0318(8) 0.0360(8) -0.0092(6) 0.0044(6) -0.0046(6)
C9A 0.0350(9) 0.0455(11) 0.0635(12) -0.0180(9) 0.0054(8) -0.0108(8)
C10A 0.0480(12) 0.0426(12) 0.0851(15) -0.0210(10) 0.0244(11) -0.0205(9)
C11A 0.0752(15) 0.0304(10) 0.0605(12) -0.0036(8) 0.0351(11) -0.0145(9)
C12A 0.0587(11) 0.0275(8) 0.0343(9) -0.0001(6) 0.0139(8) -0.0019(8)
C13A 0.0336(8) 0.0263(8) 0.0274(7) -0.0039(6) 0.0072(6) -0.0034(6)
C14A 0.0255(7) 0.0261(7) 0.0249(7) 0.0014(5) 0.0007(5) 0.0024(6)
C15A 0.0239(7) 0.0252(7) 0.0221(7) -0.0006(5) 0.0008(5) -0.0017(5)
C16A 0.0275(8) 0.0341(9) 0.0418(9) -0.0056(7) 0.0009(6) 0.0018(7)
C17A 0.0291(8) 0.0267(8) 0.0291(8) -0.0015(6) 0.0052(6) -0.0032(6)
C18A 0.0376(8) 0.0248(8) 0.0268(7) -0.0011(6) -0.0004(6) -0.0026(6)
C19A 0.0565(11) 0.0324(9) 0.0273(8) -0.0001(6) -0.0043(7) -0.0044(8)
C20A 0.0711(13) 0.0353(9) 0.0263(8) -0.0047(7) 0.0129(8) -0.0103(9)
C21A 0.0503(11) 0.0345(9) 0.0401(9) -0.0090(7) 0.0202(8) -0.0072(8)
C22A 0.0343(8) 0.0291(8) 0.0370(9) -0.0041(6) 0.0072(6) -0.0022(7)
C23A 0.0312(8) 0.0228(7) 0.0259(7) -0.0008(5) 0.0027(6) -0.0039(6)
O1A 0.0473(7) 0.0377(7) 0.0378(7) -0.0026(5) 0.0102(5) -0.0033(6)
O2A 0.0277(6) 0.0624(9) 0.0650(9) -0.0057(7) 0.0000(6) 0.0088(6)
O3A 0.0307(6) 0.0423(7) 0.0360(6) -0.0019(5) 0.0098(5) 0.0004(5)
O4A 0.0456(7) 0.0448(7) 0.0255(6) 0.0033(5) 0.0036(5) 0.0004(5)
C1B 0.0396(9) 0.0292(8) 0.0377(9) -0.0030(6) 0.0061(7) 0.0056(7)
C2B 0.0321(8) 0.0297(8) 0.0358(8) -0.0041(6) 0.0020(6) -0.0009(6)
C3B 0.0496(11) 0.0293(9) 0.0507(10) 0.0021(7) 0.0074(8) -0.0063(8)
C4B 0.0552(11) 0.0327(9) 0.0446(10) 0.0087(7) 0.0006(8) 0.0041(8)
C5B 0.0316(8) 0.0320(9) 0.0395(9) 0.0010(6) 0.0020(6) 0.0083(7)
C6B 0.0222(7) 0.0288(8) 0.0250(7) 0.0020(5) 0.0004(5) 0.0026(6)
C7B 0.0207(7) 0.0313(8) 0.0298(8) 0.0017(6) 0.0006(5) -0.0012(6)
C8B 0.0300(8) 0.0298(8) 0.0244(7) 0.0015(6) 0.0031(6) -0.0011(6)
C9B 0.0439(10) 0.0341(9) 0.0317(8) -0.0016(6) 0.0012(7) -0.0062(7)
C10B 0.0649(13) 0.0317(9) 0.0379(9) -0.0080(7) 0.0102(8) -0.0035(8)
C11B 0.0562(12) 0.0319(9) 0.0482(10) -0.0034(7) 0.0173(9) 0.0099(8)
C12B 0.0361(9) 0.0348(9) 0.0426(9) 0.0014(7) 0.0070(7) 0.0078(7)
C13B 0.0290(8) 0.0288(8) 0.0278(7) 0.0009(6) 0.0036(6) 0.0025(6)
C14B 0.0249(7) 0.0303(8) 0.0293(8) -0.0007(6) -0.0037(6) 0.0043(6)
C15B 0.0206(7) 0.0298(8) 0.0268(7) -0.0013(6) 0.0015(5) 0.0009(6)
C16B 0.0352(8) 0.0323(8) 0.0279(8) 0.0036(6) 0.0029(6) 0.0018(7)
C17B 0.0296(8) 0.0336(9) 0.0364(9) -0.0023(6) 0.0067(6) -0.0015(6)
C18B 0.0326(8) 0.0267(8) 0.0301(8) 0.0017(6) 0.0062(6) 0.0029(6)
C19B 0.0427(10) 0.0362(9) 0.0424(10) 0.0025(7) 0.0163(7) 0.0001(7)
C20B 0.0691(14) 0.0427(11) 0.0425(10) 0.0048(8) 0.0286(10) 0.0015(10)
C21B 0.0929(17) 0.0442(11) 0.0254(9) 0.0041(7) 0.0149(9) 0.0074(11)
C22B 0.0631(12) 0.0363(9) 0.0267(8) 0.0003(6) -0.0033(8) 0.0097(8)
C23B 0.0393(9) 0.0263(8) 0.0259(7) 0.0012(6) 0.0011(6) 0.0044(6)
O1B 0.0544(8) 0.0424(8) 0.0402(7) 0.0002(6) 0.0106(6) 0.0058(7)
O2B 0.0508(8) 0.0544(8) 0.0285(6) 0.0040(5) -0.0083(5) 0.0016(6)
O3B 0.0382(6) 0.0472(7) 0.0276(6) -0.0006(5) 0.0094(5) 0.0003(5)
O4B 0.0271(6) 0.0647(9) 0.0552(8) -0.0069(6) 0.0130(5) -0.0033(6)

loop_
_atom_type_symbol
_atom_type_description
_atom_type_scat_dispersion_real
_atom_type_scat_dispersion_imag
_atom_type_scat_source
C C 0.0033 0.0016 'International Tables Vol C Tables 4.2.6.8 and 6.1.1.4'
H H 0.0000 0.0000 'International Tables Vol C Tables 4.2.6.8 and 6.1.1.4'
O O 0.0106 0.0060 'International Tables Vol C Tables 4.2.6.8 and 6.1.1.4'

loop_
_geom_angle_atom_site_label_1
_geom_angle_atom_site_label_2
_geom_angle_atom_site_label_3
_geom_angle
O1A C1A C2A 117.05(14)
O1A C1A C5A 121.61(14)
C2A C1A C5A 94.91(12)
O1A C1A H1A 107.4
C2A C1A H1A 107.4
C5A C1A H1A 107.4
C1A C2A C3A 96.92(13)
C1A C2A C15A 104.83(12)
C3A C2A C15A 108.63(12)
C1A C2A H2A 114.9
C3A C2A H2A 114.9
C15A C2A H2A 114.9
C2A C3A C4A 103.66(13)
C2A C3A H3A1 111.0
C4A C3A H3A1 111.0
C2A C3A H3A2 111.0
C4A C3A H3A2 111.0
H3A1 C3A H3A2 109.0
C5A C4A C3A 102.86(13)
C5A C4A H4A1 111.2
C3A C4A H4A1 111.2
C5A C4A H4A2 111.2
C3A C4A H4A2 111.2
H4A1 C4A H4A2 109.1
C4A C5A C1A 96.48(13)
C4A C5A C6A 107.93(13)
C1A C5A C6A 105.59(12)
C4A C5A H5A 115.0
C1A C5A H5A 115.0
C6A C5A H5A 115.0
C16A C6A C15A 104.00(12)
C16A C6A C5A 111.95(13)
C15A C6A C5A 103.32(12)
C16A C6A C7A 106.10(12)
C15A C6A C7A 109.84(12)
C5A C6A C7A 120.47(12)
C18A C7A C8A 104.99(13)
C18A C7A C6A 110.33(12)
C8A C7A C6A 105.10(12)
C18A C7A H7A 112.0
C8A C7A H7A 112.0
C6A C7A H7A 112.0
C9A C8A C13A 120.59(16)
C9A C8A C7A 126.32(16)
C13A C8A C7A 113.08(13)
C8A C9A C10A 118.97(19)
C8A C9A H9A 120.5
C10A C9A H9A 120.5
C11A C10A C9A 120.84(18)
C11A C10A H10A 119.6
C9A C10A H10A 119.6
C10A C11A C12A 120.45(18)
C10A C11A H11A 119.8
C12A C11A H11A 119.8
C13A C12A C11A 119.06(18)
C13A C12A H12A 120.5
C11A C12A H12A 120.5
C12A C13A C8A 120.09(15)
C12A C13A C14A 126.47(15)
C8A C13A C14A 113.44(13)
C23A C14A C13A 104.38(11)
C23A C14A C15A 111.13(12)
C13A C14A C15A 104.24(11)
C23A C14A H14A 112.2
C13A C14A H14A 112.2
C15A C14A H14A 112.2
C17A C15A C6A 104.27(11)
C17A C15A C2A 108.73(11)
C6A C15A C2A 103.61(12)
C17A C15A C14A 107.77(11)
C6A C15A C14A 109.35(11)
C2A C15A C14A 121.77(12)
O2A C16A O3A 119.89(15)
O2A C16A C6A 129.70(16)
O3A C16A C6A 110.41(12)
O4A C17A O3A 120.17(13)
O4A C17A C15A 129.14(14)
O3A C17A C15A 110.65(12)
C19A C18A C23A 120.31(15)
C19A C18A C7A 126.41(15)
C23A C18A C7A 113.17(13)
C18A C19A C20A 119.16(16)
C18A C19A H19A 120.4
C20A C19A H19A 120.4
C21A C20A C19A 120.57(15)
C21A C20A H20A 119.7
C19A C20A H20A 119.7
C20A C21A C22A 120.53(16)
C20A C21A H21A 119.7
C22A C21A H21A 119.7
C23A C22A C21A 119.43(16)
C23A C22A H22A 120.3
C21A C22A H22A 120.3
C22A C23A C18A 120.00(14)
C22A C23A C14A 126.10(14)
C18A C23A C14A 113.77(13)
C1A O1A H1A1 103(3)
C1A O1A H1A2 119(3)
C17A O3A C16A 110.64(11)
O1B C1B C2B 117.66(14)
O1B C1B C5B 120.93(14)
C2B C1B C5B 94.90(12)
O1B C1B H1B 107.4
C2B C1B H1B 107.4
C5B C1B H1B 107.4
C1B C2B C3B 97.08(13)
C1B C2B C15B 104.94(12)
C3B C2B C15B 108.63(13)
C1B C2B H2B 114.8
C3B C2B H2B 114.8
C15B C2B H2B 114.8
C2B C3B C4B 103.30(13)
C2B C3B H3B1 111.1
C4B C3B H3B1 111.1
C2B C3B H3B2 111.1
C4B C3B H3B2 111.1
H3B1 C3B H3B2 109.1
C5B C4B C3B 103.31(13)
C5B C4B H4B1 111.1
C3B C4B H4B1 111.1
C5B C4B H4B2 111.1
C3B C4B H4B2 111.1
H4B1 C4B H4B2 109.1
C4B C5B C1B 96.76(13)
C4B C5B C6B 108.68(13)
C1B C5B C6B 104.92(12)
C4B C5B H5B 114.9
C1B C5B H5B 114.9
C6B C5B H5B 114.9
C16B C6B C15B 104.31(11)
C16B C6B C5B 110.52(12)
C15B C6B C5B 103.33(12)
C16B C6B C7B 105.84(12)
C15B C6B C7B 109.61(11)
C5B C6B C7B 121.96(12)
C18B C7B C8B 104.89(12)
C18B C7B C6B 110.55(12)
C8B C7B C6B 104.49(11)
C18B C7B H7B 112.1
C8B C7B H7B 112.1
C6B C7B H7B 112.1
C9B C8B C13B 119.72(14)
C9B C8B C7B 126.72(14)
C13B C8B C7B 113.56(13)
C8B C9B C10B 119.67(16)
C8B C9B H9B 120.2
C10B C9B H9B 120.2
C11B C10B C9B 120.40(16)
C11B C10B H10B 119.8
C9B C10B H10B 119.8
C10B C11B C12B 120.61(16)
C10B C11B H11B 119.7
C12B C11B H11B 119.7
C13B C12B C11B 119.08(16)
C13B C12B H12B 120.5
C11B C12B H12B 120.5
C12B C13B C8B 120.51(15)
C12B C13B C14B 126.40(14)
C8B C13B C14B 113.09(13)
C23B C14B C13B 104.37(12)
C23B C14B C15B 110.89(12)
C13B C14B C15B 104.45(11)
C23B C14B H14B 112.2
C13B C14B H14B 112.2
C15B C14B H14B 112.2
C17B C15B C6B 103.63(12)
C17B C15B C2B 110.83(12)
C6B C15B C2B 103.47(11)
C17B C15B C14B 107.38(12)
C6B C15B C14B 109.62(11)
C2B C15B C14B 120.60(12)
O2B C16B O3B 120.13(14)
O2B C16B C6B 129.54(15)
O3B C16B C6B 110.32(12)
O4B C17B O3B 119.62(14)
O4B C17B C15B 129.80(15)
O3B C17B C15B 110.57(12)
C19B C18B C23B 120.75(15)
C19B C18B C7B 125.67(15)
C23B C18B C7B 113.46(13)
C20B C19B C18B 119.06(18)
C20B C19B H19B 120.5
C18B C19B H19B 120.5
C21B C20B C19B 120.30(17)
C21B C20B H20B 119.8
C19B C20B H20B 119.8
C20B C21B C22B 120.98(16)
C20B C21B H21B 119.5
C22B C21B H21B 119.5
C23B C22B C21B 118.93(18)
C23B C22B H22B 120.5
C21B C22B H22B 120.5
C22B C23B C18B 119.98(15)
C22B C23B C14B 126.13(15)
C18B C23B C14B 113.77(13)
C1B O1B H1B1 104(3)
C1B O1B H1B2 120(3)
C17B O3B C16B 110.90(11)

loop_
_geom_bond_atom_site_label_1
_geom_bond_atom_site_label_2
_geom_bond_distance
C1A O1A 1.4016(19)
C1A C2A 1.532(2)
C1A C5A 1.554(2)
C1A H1A 0.9900
C2A C3A 1.549(2)
C2A C15A 1.555(2)
C2A H2A 0.9900
C3A C4A 1.564(3)
C3A H3A1 0.9800
C3A H3A2 0.9800
C4A C5A 1.544(2)
C4A H4A1 0.9800
C4A H4A2 0.9800
C5A C6A 1.558(2)
C5A H5A 0.9900
C6A C16A 1.516(2)
C6A C15A 1.5468(19)
C6A C7A 1.569(2)
C7A C18A 1.508(2)
C7A C8A 1.520(2)
C7A H7A 0.9900
C8A C9A 1.381(2)
C8A C13A 1.400(2)
C9A C10A 1.387(3)
C9A H9A 0.9400
C10A C11A 1.377(3)
C10A H10A 0.9400
C11A C12A 1.396(3)
C11A H11A 0.9400
C12A C13A 1.381(2)
C12A H12A 0.9400
C13A C14A 1.520(2)
C14A C23A 1.5141(19)
C14A C15A 1.571(2)
C14A H14A 0.9900
C15A C17A 1.5127(19)
C16A O2A 1.1888(19)
C16A O3A 1.394(2)
C17A O4A 1.1905(18)
C17A O3A 1.3859(18)
C18A C19A 1.385(2)
C18A C23A 1.397(2)
C19A C20A 1.392(3)
C19A H19A 0.9400
C20A C21A 1.376(3)
C20A H20A 0.9400
C21A C22A 1.388(2)
C21A H21A 0.9400
C22A C23A 1.386(2)
C22A H22A 0.9400
O1A H1A1 0.838(10)
O1A H1A2 0.840(10)
C1B O1B 1.401(2)
C1B C2B 1.538(2)
C1B C5B 1.549(2)
C1B H1B 0.9900
C2B C3B 1.543(2)
C2B C15B 1.560(2)
C2B H2B 0.9900
C3B C4B 1.562(3)
C3B H3B1 0.9800
C3B H3B2 0.9800
C4B C5B 1.547(2)
C4B H4B1 0.9800
C4B H4B2 0.9800
C5B C6B 1.555(2)
C5B H5B 0.9900
C6B C16B 1.515(2)
C6B C15B 1.5515(19)
C6B C7B 1.570(2)
C7B C18B 1.507(2)
C7B C8B 1.522(2)
C7B H7B 0.9900
C8B C9B 1.381(2)
C8B C13B 1.400(2)
C9B C10B 1.386(3)
C9B H9B 0.9400
C10B C11B 1.375(3)
C10B H10B 0.9400
C11B C12B 1.390(3)
C11B H11B 0.9400
C12B C13B 1.379(2)
C12B H12B 0.9400
C13B C14B 1.523(2)
C14B C23B 1.513(2)
C14B C15B 1.569(2)
C14B H14B 0.9900
C15B C17B 1.520(2)
C16B O2B 1.1884(19)
C16B O3B 1.3869(19)
C17B O4B 1.1899(19)
C17B O3B 1.386(2)
C18B C19B 1.386(2)
C18B C23B 1.395(2)
C19B C20B 1.385(3)
C19B H19B 0.9400
C20B C21B 1.381(3)
C20B H20B 0.9400
C21B C22B 1.391(3)
C21B H21B 0.9400
C22B C23B 1.385(2)
C22B H22B 0.9400
O1B H1B1 0.840(10)
O1B H1B2 0.842(10)

loop_
_geom_torsion_atom_site_label_1
_geom_torsion_atom_site_label_2
_geom_torsion_atom_site_label_3
_geom_torsion_atom_site_label_4
_geom_torsion
O1A C1A C2A C3A 169.35(14)
C5A C1A C2A C3A -61.26(13)
O1A C1A C2A C15A -79.24(16)
C5A C1A C2A C15A 50.15(14)
C1A C2A C3A C4A 36.64(15)
C15A C2A C3A C4A -71.60(15)
C2A C3A C4A C5A 1.86(17)
C3A C4A C5A C1A -38.99(15)
C3A C4A C5A C6A 69.74(16)
O1A C1A C5A C4A -171.24(14)
C2A C1A C5A C4A 62.69(13)
O1A C1A C5A C6A 78.07(17)
C2A C1A C5A C6A -48.01(14)
C4A C5A C6A C16A 37.50(17)
C1A C5A C6A C16A 139.82(13)
C4A C5A C6A C15A -73.81(15)
C1A C5A C6A C15A 28.51(14)
C4A C5A C6A C7A 163.23(13)
C1A C5A C6A C7A -94.44(15)
C16A C6A C7A C18A -167.67(13)
C15A C6A C7A C18A -55.84(16)
C5A C6A C7A C18A 63.93(17)
C16A C6A C7A C8A -54.99(15)
C15A C6A C7A C8A 56.84(15)
C5A C6A C7A C8A 176.61(13)
C18A C7A C8A C9A -123.28(17)
C6A C7A C8A C9A 120.32(17)
C18A C7A C8A C13A 56.00(16)
C6A C7A C8A C13A -60.40(16)
C13A C8A C9A C10A -0.2(3)
C7A C8A C9A C10A 179.07(16)
C8A C9A C10A C11A 0.4(3)
C9A C10A C11A C12A -0.1(3)
C10A C11A C12A C13A -0.6(3)
C11A C12A C13A C8A 0.8(2)
C11A C12A C13A C14A -179.14(15)
C9A C8A C13A C12A -0.5(2)
C7A C8A C13A C12A -179.81(13)
C9A C8A C13A C14A 179.49(14)
C7A C8A C13A C14A 0.17(18)
C12A C13A C14A C23A 124.19(16)
C8A C13A C14A C23A -55.78(16)
C12A C13A C14A C15A -119.13(16)
C8A C13A C14A C15A 60.90(15)
C16A C6A C15A C17A 0.15(15)
C5A C6A C15A C17A 117.20(12)
C7A C6A C15A C17A -113.05(13)
C16A C6A C15A C2A -113.59(13)
C5A C6A C15A C2A 3.46(14)
C7A C6A C15A C2A 133.22(12)
C16A C6A C15A C14A 115.17(13)
C5A C6A C15A C14A -127.77(12)
C7A C6A C15A C14A 1.98(15)
C1A C2A C15A C17A -145.38(12)
C3A C2A C15A C17A -42.63(16)
C1A C2A C15A C6A -34.90(14)
C3A C2A C15A C6A 67.86(14)
C1A C2A C15A C14A 88.53(16)
C3A C2A C15A C14A -168.71(13)
C23A C14A C15A C17A 165.05(12)
C13A C14A C15A C17A 53.17(14)
C23A C14A C15A C6A 52.29(15)
C13A C14A C15A C6A -59.59(14)
C23A C14A C15A C2A -68.43(16)
C13A C14A C15A C2A 179.68(12)
C15A C6A C16A O2A -178.24(18)
C5A C6A C16A O2A 70.9(2)
C7A C6A C16A O2A -62.4(2)
C15A C6A C16A O3A 1.07(16)
C5A C6A C16A O3A -109.81(14)
C7A C6A C16A O3A 116.92(14)
C6A C15A C17A O4A -178.77(16)
C2A C15A C17A O4A -68.7(2)
C14A C15A C17A O4A 65.1(2)
C6A C15A C17A O3A -1.33(15)
C2A C15A C17A O3A 108.71(14)
C14A C15A C17A O3A -117.47(13)
C8A C7A C18A C19A 120.09(17)
C6A C7A C18A C19A -127.16(16)
C8A C7A C18A C23A -55.97(16)
C6A C7A C18A C23A 56.78(17)
C23A C18A C19A C20A 0.1(2)
C7A C18A C19A C20A -175.68(15)
C18A C19A C20A C21A 0.0(3)
C19A C20A C21A C22A 0.2(3)
C20A C21A C22A C23A -0.6(2)
C21A C22A C23A C18A 0.7(2)
C21A C22A C23A C14A 176.28(14)
C19A C18A C23A C22A -0.5(2)
C7A C18A C23A C22A 175.82(14)
C19A C18A C23A C14A -176.58(14)
C7A C18A C23A C14A -0.25(18)
C13A C14A C23A C22A -119.71(16)
C15A C14A C23A C22A 128.50(15)
C13A C14A C23A C18A 56.08(16)
C15A C14A C23A C18A -55.71(16)
O4A C17A O3A C16A 179.80(15)
C15A C17A O3A C16A 2.10(17)
O2A C16A O3A C17A 177.39(15)
C6A C16A O3A C17A -1.99(17)
O1B C1B C2B C3B 169.38(14)
C5B C1B C2B C3B -61.76(14)
O1B C1B C2B C15B -79.13(17)
C5B C1B C2B C15B 49.73(14)
C1B C2B C3B C4B 37.98(15)
C15B C2B C3B C4B -70.44(16)
C2B C3B C4B C5B -0.13(17)
C3B C4B C5B C1B -37.42(15)
C3B C4B C5B C6B 70.87(16)
O1B C1B C5B C4B -172.02(15)
C2B C1B C5B C4B 61.51(14)
O1B C1B C5B C6B 76.55(17)
C2B C1B C5B C6B -49.93(14)
C4B C5B C6B C16B 40.55(17)
C1B C5B C6B C16B 143.18(13)
C4B C5B C6B C15B -70.54(15)
C1B C5B C6B C15B 32.09(15)
C4B C5B C6B C7B 165.79(13)
C1B C5B C6B C7B -91.57(16)
C16B C6B C7B C18B -167.04(12)
C15B C6B C7B C18B -55.09(15)
C5B C6B C7B C18B 65.62(17)
C16B C6B C7B C8B -54.70(14)
C15B C6B C7B C8B 57.25(14)
C5B C6B C7B C8B 177.97(13)
C18B C7B C8B C9B -124.62(16)
C6B C7B C8B C9B 119.04(16)
C18B C7B C8B C13B 55.02(16)
C6B C7B C8B C13B -61.32(15)
C13B C8B C9B C10B -0.9(2)
C7B C8B C9B C10B 178.71(15)
C8B C9B C10B C11B 0.1(3)
C9B C10B C11B C12B 0.7(3)
C10B C11B C12B C13B -0.6(3)
C11B C12B C13B C8B -0.2(2)
C11B C12B C13B C14B 179.95(15)
C9B C8B C13B C12B 1.0(2)
C7B C8B C13B C12B -178.68(14)
C9B C8B C13B C14B -179.16(13)
C7B C8B C13B C14B 1.18(18)
C12B C13B C14B C23B 123.48(16)
C8B C13B C14B C23B -56.37(15)
C12B C13B C14B C15B -120.02(16)
C8B C13B C14B C15B 60.13(15)
C16B C6B C15B C17B -0.02(15)
C5B C6B C15B C17B 115.58(13)
C7B C6B C15B C17B -112.97(13)
C16B C6B C15B C2B -115.77(12)
C5B C6B C15B C2B -0.16(14)
C7B C6B C15B C2B 131.28(12)
C16B C6B C15B C14B 114.35(13)
C5B C6B C15B C14B -130.04(12)
C7B C6B C15B C14B 1.40(15)
C1B C2B C15B C17B -142.59(13)
C3B C2B C15B C17B -39.61(17)
C1B C2B C15B C6B -32.08(14)
C3B C2B C15B C6B 70.90(14)
C1B C2B C15B C14B 90.80(15)
C3B C2B C15B C14B -166.23(13)
C23B C14B C15B C17B 164.59(12)
C13B C14B C15B C17B 52.70(14)
C23B C14B C15B C6B 52.65(15)
C13B C14B C15B C6B -59.24(14)
C23B C14B C15B C2B -67.23(16)
C13B C14B C15B C2B -179.12(12)
C15B C6B C16B O2B -176.48(17)
C5B C6B C16B O2B 73.1(2)
C7B C6B C16B O2B -60.9(2)
C15B C6B C16B O3B 3.12(16)
C5B C6B C16B O3B -107.33(14)
C7B C6B C16B O3B 118.75(13)
C6B C15B C17B O4B 177.28(18)
C2B C15B C17B O4B -72.3(2)
C14B C15B C17B O4B 61.3(2)
C6B C15B C17B O3B -3.09(16)
C2B C15B C17B O3B 107.32(14)
C14B C15B C17B O3B -119.06(13)
C8B C7B C18B C19B 120.32(16)
C6B C7B C18B C19B -127.59(16)
C8B C7B C18B C23B -55.80(16)
C6B C7B C18B C23B 56.29(17)
C23B C18B C19B C20B -0.4(2)
C7B C18B C19B C20B -176.31(16)
C18B C19B C20B C21B 0.3(3)
C19B C20B C21B C22B 0.1(3)
C20B C21B C22B C23B -0.3(3)
C21B C22B C23B C18B 0.1(2)
C21B C22B C23B C14B 176.05(16)
C19B C18B C23B C22B 0.2(2)
C7B C18B C23B C22B 176.58(14)
C19B C18B C23B C14B -176.14(14)
C7B C18B C23B C14B 0.19(19)
C13B C14B C23B C22B -120.17(17)
C15B C14B C23B C22B 127.90(16)
C13B C14B C23B C18B 55.96(16)
C15B C14B C23B C18B -55.98(17)
O4B C17B O3B C16B -175.00(15)
C15B C17B O3B C16B 5.32(18)
O2B C16B O3B C17B 174.33(15)
C6B C16B O3B C17B -5.32(17)
